data_7201260
loop_
_publ_author_name
'Dalgleish, Simon'
'Morrison, Carole A.'
'Middlemiss, Derek S.'
'Mount, Andrew R.'
'Collins, Anna'
'Pilia, Luca'
'Serpe, Angela'
'Mercuri, M. Laura'
'Roberts-Bleming, Susan J.'
'Charlton, Adam'
'Deplano, Paola'
'Murphy, Patrick J.'
'Robertson, Neil'

_publ_section_related_literature
;
?
;
_publ_section_title
;
 Synthesis, structure and spectroscopic properties of a new class of
 polymerisable nickel dithiolenes
;
_journal_issue 34
_journal_name_full 'Journal of Materials Chemistry'
_journal_page_first 6194
_journal_paper_doi 10.1039/b907028a
_journal_volume 19
_journal_year 2009
_chemical_compound_source 'Simon Dalgleish, SD068'
_chemical_formula_moiety 'C20 H24 N2 Ni1 S6'
_chemical_formula_sum 'C20 H24 N2 Ni S6'
_chemical_formula_weight 543.53
_space_group_IT_number 14
_symmetry_cell_setting monoclinic
_symmetry_space_group_name_Hall '-P 2yn'
_symmetry_space_group_name_H-M 'P 1 21/n 1'
_atom_sites_solution_hydrogens geom
_atom_sites_solution_primary direct
_audit_creation_date 08-05-26
_audit_creation_method CRYSTALS_ver_12.85
_cell_angle_alpha 90
_cell_angle_beta 114.935(1)
_cell_angle_gamma 90
_cell_formula_units_Z 4
_cell_length_a 9.4169(2)
_cell_length_b 27.4559(7)
_cell_length_c 10.0584(2)
_cell_measurement_reflns_used 7654
_cell_measurement_temperature 150
_cell_measurement_theta_max 29
_cell_measurement_theta_min 2
_cell_volume 2358.18(9)
_computing_cell_refinement 'SAINT (Siemens ,1995)'
_computing_data_collection 'SMART (Siemens, 1993)'
_computing_data_reduction 'SAINT (Siemens ,1995)'
_computing_molecular_graphics 'CAMERON (Watkin et al., 1996)'
_computing_publication_material 'CRYSTALS (Betteridge et al., 2003)'
_computing_structure_refinement 'CRYSTALS (Betteridge et al., 2003)'
_computing_structure_solution 'SIR92 (Altomare et al., 1994)'
_diffrn_ambient_temperature 150
_diffrn_measured_fraction_theta_full 0.996
_diffrn_measured_fraction_theta_max 0.911
_diffrn_measurement_device 'Bruker SMART'
_diffrn_measurement_device_type Area
_diffrn_measurement_method '\f & \w scans'
_diffrn_radiation_monochromator graphite
_diffrn_radiation_type 'Mo K\a'
_diffrn_radiation_wavelength 0.71073
_diffrn_reflns_av_R_equivalents 0.036
_diffrn_reflns_limit_h_max 13
_diffrn_reflns_limit_h_min -13
_diffrn_reflns_limit_k_max 37
_diffrn_reflns_limit_k_min -32
_diffrn_reflns_limit_l_max 13
_diffrn_reflns_limit_l_min -13
_diffrn_reflns_number 16512
_diffrn_reflns_theta_full 27.836
_diffrn_reflns_theta_max 29.613
_diffrn_reflns_theta_min 1.483
_diffrn_standards_number 0
_exptl_absorpt_coefficient_mu 1.365
_exptl_absorpt_correction_T_max 0.87
_exptl_absorpt_correction_T_min 0.68
_exptl_absorpt_correction_type multi-scan
_exptl_absorpt_process_details 'SADABS (Siemens, 1996)'
_exptl_crystal_colour black
_exptl_crystal_density_diffrn 1.531
_exptl_crystal_density_method 'not measured'
_exptl_crystal_description block
_exptl_crystal_F_000 1128
_exptl_crystal_recrystallization_method
;
Slow diffusion of Et~2~O into DMF.
;
_exptl_crystal_size_max 0.29
_exptl_crystal_size_mid 0.28
_exptl_crystal_size_min 0.10
_refine_diff_density_max 0.77
_refine_diff_density_min -0.59
_refine_ls_extinction_method None
_refine_ls_goodness_of_fit_ref 1.0145
_refine_ls_hydrogen_treatment constr
_refine_ls_matrix_type full
_refine_ls_number_parameters 262
_refine_ls_number_reflns 6023
_refine_ls_number_restraints 0
_refine_ls_R_factor_all 0.0551
_refine_ls_R_factor_gt 0.0440
_refine_ls_shift/su_max 0.001471
_refine_ls_structure_factor_coef Fsqd
_refine_ls_weighting_details
;
Method= Modified Sheldrick
w=1/[\s^2^(F^2^) + ( 0.03P)^2^ + 0.07P]
,where P=(max(Fo^2^,0) + 2Fc^2^)/3
;
_refine_ls_weighting_scheme calc
_refine_ls_wR_factor_all 0.1109
_refine_ls_wR_factor_gt 0.1037
_refine_ls_wR_factor_ref 0.1109
_reflns_limit_h_max 11
_reflns_limit_h_min -13
_reflns_limit_k_max 37
_reflns_limit_k_min 0
_reflns_limit_l_max 13
_reflns_limit_l_min 0
_reflns_number_gt 5060
_reflns_number_total 6040
_reflns_threshold_expression I>2.0\s(I)
_oxford_diffrn_Wilson_B_factor 0.00
_oxford_diffrn_Wilson_scale 0.00
_oxford_refine_ls_r_factor_ref 0.0551
_oxford_refine_ls_scale 0.26519(19)
_oxford_reflns_number_all 6023
_oxford_reflns_threshold_expression_ref I>-10.0\s(I)
_oxford_structure_analysis_title 'nr8009 in P2(1)/n'
_cod_data_source_file b907028a.txt
_cod_data_source_block NR8009
_cod_depositor_comments
;
The following automatic conversions were performed:
'_symmetry_cell_setting' value 'Monoclinic' changed to 'monoclinic'
according to '/home/saulius/struct/CIF-dictionaries/cif_core.dic'
dictionary named 'cif_core.dic' version 2.4.1 from 2010-06-29.

Automatic conversion script
Id: cif_fix_enum 1527 2010-12-29 10:47:43Z saulius 
;
_cod_original_sg_symbol_H-M 'P 1 21/n 1 '
_cod_original_formula_sum 'C20 H24 N2 Ni1 S6'
_cod_database_code 7201260

loop_
_symmetry_equiv_pos_as_xyz
x,y,z
-x,-y,-z
-x+1/2,y+1/2,-z+1/2
x+1/2,-y+1/2,z+1/2

loop_
_atom_site_label
_atom_site_type_symbol
_atom_site_fract_x
_atom_site_fract_y
_atom_site_fract_z
_atom_site_U_iso_or_equiv
_atom_site_occupancy
_atom_site_adp_type
_atom_site_refinement_flags_posn
_atom_site_refinement_flags_adp
_atom_site_refinement_flags_occupancy
_atom_site_disorder_assembly
_atom_site_disorder_group
_oxford_atom_site_special_shape
_atom_site_attached_hydrogens
Ni1 Ni 0.69746(4) 0.571233(12) 0.50703(4) 0.0184 1.0000 Uani . . . . . . .
S2 S 0.66078(9) 0.63688(2) 0.38208(7) 0.0191 1.0000 Uani . . . . . . .
C3 C 0.5930(3) 0.67919(9) 0.4726(3) 0.0171 1.0000 Uani . . . . . . .
C4 C 0.5556(3) 0.72795(9) 0.4052(3) 0.0169 1.0000 Uani . . . . . . .
C5 C 0.5906(4) 0.77119(10) 0.4817(3) 0.0208 1.0000 Uani . . . . . . .
S6 S 0.52219(10) 0.82006(3) 0.36894(8) 0.0253 1.0000 Uani . . . . . . .
C7 C 0.4512(3) 0.78548(10) 0.2145(3) 0.0187 1.0000 Uani . . . . . . .
C8 C 0.4773(3) 0.73621(10) 0.2505(3) 0.0204 1.0000 Uani . . . . . . .
S9 S 0.63956(9) 0.60677(2) 0.66633(7) 0.0211 1.0000 Uani . . . . . . .
C10 C 0.5831(3) 0.66564(9) 0.5974(3) 0.0178 1.0000 Uani . . . . . . .
C11 C 0.5188(3) 0.69642(10) 0.6799(3) 0.0189 1.0000 Uani . . . . . . .
C12 C 0.5809(4) 0.69986(11) 0.8289(3) 0.0248 1.0000 Uani . . . . . . .
S13 S 0.46863(11) 0.73510(3) 0.88786(9) 0.0330 1.0000 Uani . . . . . . .
C14 C 0.3349(4) 0.74594(11) 0.7128(3) 0.0247 1.0000 Uani . . . . . . .
C15 C 0.3752(3) 0.72337(10) 0.6137(3) 0.0215 1.0000 Uani . . . . . . .
S16 S 0.74550(10) 0.50485(3) 0.63574(8) 0.0241 1.0000 Uani . . . . . . .
C17 C 0.7934(3) 0.46289(10) 0.5381(3) 0.0192 1.0000 Uani . . . . . . .
N18 N 0.8586(3) 0.42033(8) 0.5919(3) 0.0203 1.0000 Uani . . . . . . .
C19 C 0.8942(4) 0.38646(10) 0.4970(3) 0.0229 1.0000 Uani . . . . . . .
C20 C 0.8977(4) 0.40605(10) 0.7459(3) 0.0223 1.0000 Uani . . . . . . .
C21 C 1.0553(4) 0.38062(14) 0.8177(4) 0.0385 1.0000 Uani . . . . . . .
C22 C 0.7642(4) 0.37617(13) 0.7489(4) 0.0356 1.0000 Uani . . . . . . .
S23 S 0.73362(10) 0.53424(2) 0.33424(8) 0.0245 1.0000 Uani . . . . . . .
C24 C 0.7590(3) 0.47492(9) 0.3842(3) 0.0178 1.0000 Uani . . . . . . .
N25 N 0.7452(3) 0.43941(8) 0.2905(3) 0.0200 1.0000 Uani . . . . . . .
C26 C 0.7698(4) 0.38886(10) 0.3425(3) 0.0234 1.0000 Uani . . . . . . .
C27 C 0.6886(4) 0.44918(10) 0.1307(3) 0.0254 1.0000 Uani . . . . . . .
C28 C 0.8275(5) 0.45770(13) 0.0938(4) 0.0376 1.0000 Uani . . . . . . .
C29 C 0.5810(4) 0.40871(13) 0.0393(3) 0.0365 1.0000 Uani . . . . . . .
H51 H 0.6447 0.7738 0.5823 0.0257 1.0000 Uiso R . . . . . .
H81 H 0.4476 0.7116 0.1818 0.0240 1.0000 Uiso R . . . . . .
H121 H 0.6722 0.6851 0.8925 0.0302 1.0000 Uiso R . . . . . .
H141 H 0.2474 0.7642 0.6892 0.0302 1.0000 Uiso R . . . . . .
H151 H 0.3167 0.7252 0.5138 0.0257 1.0000 Uiso R . . . . . .
H191 H 0.9952 0.3945 0.4984 0.0289 1.0000 Uiso R . . . . . .
H192 H 0.8970 0.3538 0.5332 0.0287 1.0000 Uiso R . . . . . .
H201 H 0.9051 0.4357 0.7985 0.0269 1.0000 Uiso R . . . . . .
H211 H 1.0823 0.3782 0.9209 0.0583 1.0000 Uiso R . . . . . .
H213 H 1.1326 0.3995 0.8022 0.0594 1.0000 Uiso R . . . . . .
H212 H 1.0475 0.3489 0.7741 0.0595 1.0000 Uiso R . . . . . .
H221 H 0.7820 0.3700 0.8481 0.0536 1.0000 Uiso R . . . . . .
H223 H 0.6670 0.3926 0.7002 0.0539 1.0000 Uiso R . . . . . .
H222 H 0.7604 0.3460 0.7003 0.0535 1.0000 Uiso R . . . . . .
H261 H 0.8034 0.3700 0.2802 0.0284 1.0000 Uiso R . . . . . .
H262 H 0.6738 0.3761 0.3376 0.0275 1.0000 Uiso R . . . . . .
H271 H 0.6268 0.4789 0.1108 0.0305 1.0000 Uiso R . . . . . .
H281 H 0.7905 0.4655 -0.0072 0.0594 1.0000 Uiso R . . . . . .
H283 H 0.8920 0.4838 0.1516 0.0597 1.0000 Uiso R . . . . . .
H282 H 0.8894 0.4283 0.1136 0.0594 1.0000 Uiso R . . . . . .
H291 H 0.5342 0.4181 -0.0615 0.0513 1.0000 Uiso R . . . . . .
H293 H 0.4981 0.4025 0.0690 0.0519 1.0000 Uiso R . . . . . .
H292 H 0.6425 0.3796 0.0503 0.0514 1.0000 Uiso R . . . . . .
H71 H 0.4047 0.7972 0.1268 0.0223 1.0000 Uiso R . . . . . .

loop_
_atom_site_aniso_label
_atom_site_aniso_U_11
_atom_site_aniso_U_22
_atom_site_aniso_U_33
_atom_site_aniso_U_23
_atom_site_aniso_U_13
_atom_site_aniso_U_12
Ni1 0.0236(2) 0.01341(17) 0.01930(18) -0.00012(12) 0.01019(15) 0.00266(13)
S2 0.0248(4) 0.0152(3) 0.0199(3) -0.0002(2) 0.0120(3) 0.0025(3)
C3 0.0187(13) 0.0152(12) 0.0173(12) -0.0018(9) 0.0075(10) -0.0015(10)
C4 0.0173(13) 0.0148(12) 0.0200(12) -0.0002(9) 0.0091(10) -0.0005(10)
C5 0.0274(15) 0.0157(12) 0.0215(13) 0.0004(10) 0.0127(12) -0.0004(11)
S6 0.0311(4) 0.0169(3) 0.0282(4) 0.0021(3) 0.0127(3) 0.0009(3)
C7 0.0173(13) 0.0236(13) 0.0144(11) -0.0011(10) 0.0060(10) 0.0019(10)
C8 0.0210(14) 0.0211(13) 0.0184(12) 0.0004(10) 0.0077(11) -0.0018(11)
S9 0.0301(4) 0.0151(3) 0.0208(3) 0.0019(2) 0.0133(3) 0.0040(3)
C10 0.0200(14) 0.0132(12) 0.0192(12) -0.0030(9) 0.0074(11) -0.0021(10)
C11 0.0209(14) 0.0171(12) 0.0200(12) -0.0009(10) 0.0100(11) -0.0005(10)
C12 0.0282(16) 0.0255(14) 0.0217(13) -0.0009(11) 0.0115(12) 0.0028(12)
S13 0.0405(5) 0.0384(5) 0.0249(4) -0.0073(3) 0.0185(4) 0.0029(4)
C14 0.0223(15) 0.0224(14) 0.0309(15) -0.0016(11) 0.0128(13) 0.0036(11)
C15 0.0221(15) 0.0196(13) 0.0224(13) -0.0023(10) 0.0090(11) 0.0003(11)
S16 0.0364(4) 0.0176(3) 0.0209(3) 0.0020(2) 0.0146(3) 0.0067(3)
C17 0.0213(14) 0.0163(12) 0.0213(13) 0.0003(10) 0.0103(11) 0.0000(10)
N18 0.0221(13) 0.0172(11) 0.0218(11) 0.0024(9) 0.0093(10) 0.0033(9)
C19 0.0289(16) 0.0140(12) 0.0290(14) 0.0022(10) 0.0152(12) 0.0046(11)
C20 0.0251(15) 0.0190(13) 0.0227(13) 0.0045(10) 0.0100(12) 0.0004(11)
C21 0.0315(19) 0.051(2) 0.0350(17) 0.0238(16) 0.0157(15) 0.0144(16)
C22 0.0321(19) 0.047(2) 0.0296(16) 0.0082(14) 0.0151(14) -0.0076(15)
S23 0.0400(5) 0.0150(3) 0.0225(3) 0.0016(2) 0.0171(3) 0.0037(3)
C24 0.0189(13) 0.0151(12) 0.0213(12) 0.0006(9) 0.0103(11) 0.0007(10)
N25 0.0247(13) 0.0158(11) 0.0226(11) -0.0017(9) 0.0129(10) -0.0001(9)
C26 0.0282(16) 0.0154(12) 0.0275(14) 0.0003(11) 0.0125(12) 0.0032(11)
C27 0.0360(18) 0.0179(13) 0.0224(13) 0.0004(11) 0.0125(13) 0.0048(12)
C28 0.055(2) 0.0331(18) 0.0327(17) 0.0008(14) 0.0261(17) -0.0026(16)
C29 0.042(2) 0.0369(18) 0.0249(15) -0.0053(13) 0.0089(15) -0.0074(16)

loop_
_atom_type_symbol
_atom_type_scat_dispersion_real
_atom_type_scat_dispersion_imag
_atom_type_scat_Cromer_Mann_a1
_atom_type_scat_Cromer_Mann_b1
_atom_type_scat_Cromer_Mann_a2
_atom_type_scat_Cromer_Mann_b2
_atom_type_scat_Cromer_Mann_a3
_atom_type_scat_Cromer_Mann_b3
_atom_type_scat_Cromer_Mann_a4
_atom_type_scat_Cromer_Mann_b4
_atom_type_scat_Cromer_Mann_c
_atom_type_scat_source
C 0.0033 0.0016 2.3100 20.8439 1.0200 10.2075 1.5886 0.5687 0.8650 51.6512 0.2156 'International Tables Vol C 4.2.6.8 and 6.1.1.4'
H 0.0000 0.0000 0.4930 10.5109 0.3229 26.1257 0.1402 3.1424 0.0408 57.7998 0.0030 'International Tables Vol C 4.2.6.8 and 6.1.1.4'
N 0.0061 0.0033 12.2126 0.0057 3.1322 9.8933 2.0125 28.9975 1.1663 0.5826 -11.5290 'International Tables Vol C 4.2.6.8 and 6.1.1.4'
S 0.1246 0.1234 6.9053 1.4679 5.2034 22.2151 1.4379 0.2536 1.5863 56.1720 0.8669 'International Tables Vol C 4.2.6.8 and 6.1.1.4'
Ni 0.3393 1.1124 12.8376 3.8785 7.2920 0.2565 4.4438 12.1763 2.3800 66.3421 1.0341 'International Tables Vol C 4.2.6.8 and 6.1.1.4'

loop_
_geom_angle_atom_site_label_1
_geom_angle_site_symmetry_1
_geom_angle_atom_site_label_2
_geom_angle_site_symmetry_2
_geom_angle_atom_site_label_3
_geom_angle_site_symmetry_3
_geom_angle
_geom_angle_publ_flag
S2 . Ni1 . S9 . 91.54(3) yes
S2 . Ni1 . S16 . 177.48(4) yes
S9 . Ni1 . S16 . 89.49(3) yes
S2 . Ni1 . S23 . 87.97(3) yes
S9 . Ni1 . S23 . 174.81(4) yes
S16 . Ni1 . S23 . 91.21(3) yes
Ni1 . S2 . C3 . 104.88(9) yes
S2 . C3 . C4 . 115.53(19) yes
S2 . C3 . C10 . 118.9(2) yes
C4 . C3 . C10 . 125.5(2) yes
C3 . C4 . C5 . 124.8(2) yes
C3 . C4 . C8 . 123.9(2) yes
C5 . C4 . C8 . 111.3(2) yes
C4 . C5 . S6 . 111.9(2) yes
C4 . C5 . H51 . 124.8 no
S6 . C5 . H51 . 123.3 no
C5 . S6 . C7 . 93.52(13) yes
S6 . C7 . C8 . 110.2(2) yes
S6 . C7 . H71 . 124.0 no
C8 . C7 . H71 . 125.7 no
C4 . C8 . C7 . 112.9(2) yes
C4 . C8 . H81 . 123.6 no
C7 . C8 . H81 . 123.4 no
Ni1 . S9 . C10 . 104.83(9) yes
S9 . C10 . C3 . 119.6(2) yes
S9 . C10 . C11 . 115.63(19) yes
C3 . C10 . C11 . 124.7(2) yes
C10 . C11 . C12 . 124.6(3) yes
C10 . C11 . C15 . 124.2(2) yes
C12 . C11 . C15 . 111.0(2) yes
C11 . C12 . S13 . 112.2(2) yes
C11 . C12 . H121 . 125.1 no
S13 . C12 . H121 . 122.7 no
C12 . S13 . C14 . 92.07(14) yes
S13 . C14 . C15 . 111.4(2) yes
S13 . C14 . H141 . 124.2 no
C15 . C14 . H141 . 124.4 no
C11 . C15 . C14 . 113.3(3) yes
C11 . C15 . H151 . 123.2 no
C14 . C15 . H151 . 123.5 no
Ni1 . S16 . C17 . 105.37(10) yes
S16 . C17 . N18 . 123.7(2) yes
S16 . C17 . C24 . 117.4(2) yes
N18 . C17 . C24 . 118.9(2) yes
C17 . N18 . C19 . 119.1(2) yes
C17 . N18 . C20 . 121.8(2) yes
C19 . N18 . C20 . 119.1(2) yes
N18 . C19 . C26 . 110.6(2) yes
N18 . C19 . H191 . 109.7 no
C26 . C19 . H191 . 109.7 no
N18 . C19 . H192 . 108.7 no
C26 . C19 . H192 . 108.5 no
H191 . C19 . H192 . 109.7 no
N18 . C20 . C21 . 112.3(2) yes
N18 . C20 . C22 . 108.7(2) yes
C21 . C20 . C22 . 113.3(3) yes
N18 . C20 . H201 . 106.2 no
C21 . C20 . H201 . 107.4 no
C22 . C20 . H201 . 108.5 no
C20 . C21 . H211 . 107.8 no
C20 . C21 . H213 . 109.4 no
H211 . C21 . H213 . 109.9 no
C20 . C21 . H212 . 109.1 no
H211 . C21 . H212 . 111.3 no
H213 . C21 . H212 . 109.3 no
C20 . C22 . H221 . 109.6 no
C20 . C22 . H223 . 111.2 no
H221 . C22 . H223 . 109.3 no
C20 . C22 . H222 . 108.2 no
H221 . C22 . H222 . 109.5 no
H223 . C22 . H222 . 109.0 no
Ni1 . S23 . C24 . 105.31(10) yes
C17 . C24 . S23 . 117.87(19) yes
C17 . C24 . N25 . 119.5(2) yes
S23 . C24 . N25 . 122.6(2) yes
C24 . N25 . C26 . 119.3(2) yes
C24 . N25 . C27 . 121.2(2) yes
C26 . N25 . C27 . 119.1(2) yes
C19 . C26 . N25 . 110.3(2) yes
C19 . C26 . H261 . 108.8 no
N25 . C26 . H261 . 108.9 no
C19 . C26 . H262 . 110.3 no
N25 . C26 . H262 . 109.0 no
H261 . C26 . H262 . 109.5 no
N25 . C27 . C28 . 109.8(3) yes
N25 . C27 . C29 . 111.4(2) yes
C28 . C27 . C29 . 112.7(3) yes
N25 . C27 . H271 . 106.5 no
C28 . C27 . H271 . 108.8 no
C29 . C27 . H271 . 107.4 no
C27 . C28 . H281 . 109.3 no
C27 . C28 . H283 . 110.8 no
H281 . C28 . H283 . 109.4 no
C27 . C28 . H282 . 109.1 no
H281 . C28 . H282 . 109.1 no
H283 . C28 . H282 . 109.1 no
C27 . C29 . H291 . 109.6 no
C27 . C29 . H293 . 111.3 no
H291 . C29 . H293 . 107.9 no
C27 . C29 . H292 . 108.6 no
H291 . C29 . H292 . 109.4 no
H293 . C29 . H292 . 110.1 no

loop_
_geom_bond_atom_site_label_1
_geom_bond_site_symmetry_1
_geom_bond_atom_site_label_2
_geom_bond_site_symmetry_2
_geom_bond_distance
_geom_bond_publ_flag
Ni1 . S2 . 2.1404(7) yes
Ni1 . S9 . 2.1338(7) yes
Ni1 . S16 . 2.1700(8) yes
Ni1 . S23 . 2.1604(8) yes
S2 . C3 . 1.754(3) yes
C3 . C4 . 1.475(4) yes
C3 . C10 . 1.350(4) yes
C4 . C5 . 1.377(4) yes
C4 . C8 . 1.431(4) yes
C5 . S6 . 1.699(3) yes
C5 . H51 . 0.924 no
S6 . C7 . 1.699(3) yes
C7 . C8 . 1.395(4) yes
C7 . H71 . 0.864 no
C8 . H81 . 0.922 no
S9 . C10 . 1.751(3) yes
C10 . C11 . 1.481(4) yes
C11 . C12 . 1.363(4) yes
C11 . C15 . 1.435(4) yes
C12 . S13 . 1.713(3) yes
C12 . H121 . 0.922 no
S13 . C14 . 1.704(3) yes
C14 . C15 . 1.357(4) yes
C14 . H141 . 0.907 no
C15 . H151 . 0.922 no
S16 . C17 . 1.694(3) yes
C17 . N18 . 1.324(3) yes
C17 . C24 . 1.479(4) yes
N18 . C19 . 1.469(3) yes
N18 . C20 . 1.486(3) yes
C19 . C26 . 1.502(4) yes
C19 . H191 . 0.971 no
C19 . H192 . 0.964 no
C20 . C21 . 1.519(4) yes
C20 . C22 . 1.512(4) yes
C20 . H201 . 0.957 no
C21 . H211 . 0.961 no
C21 . H213 . 0.958 no
C21 . H212 . 0.963 no
C22 . H221 . 0.954 no
C22 . H223 . 0.950 no
C22 . H222 . 0.954 no
S23 . C24 . 1.691(3) yes
C24 . N25 . 1.324(3) yes
N25 . C26 . 1.466(3) yes
N25 . C27 . 1.489(4) yes
C26 . H261 . 0.964 no
C26 . H262 . 0.951 no
C27 . C28 . 1.521(5) yes
C27 . C29 . 1.524(4) yes
C27 . H271 . 0.974 no
C28 . H281 . 0.949 no
C28 . H283 . 0.961 no
C28 . H282 . 0.966 no
C29 . H291 . 0.955 no
C29 . H293 . 0.961 no
C29 . H292 . 0.965 no
